data_7156156
loop_
_publ_author_name
'Mati\'c, Josipa'
'Nekola, Irena'
'Vi\<snjevac, Aleksandar'
'Kobeti\'c, Renata'
'Martin-Kleiner, Irena'
'Kralj, Marijeta'
'\<Zini\'c, Biserka'

_publ_section_title
;
 C5-Morpholinomethylation of N1-sulfonylcytosines by a one-pot microwave
 assisted Mannich reaction.
;
_journal_issue 15
_journal_name_full 'Organic &amp; biomolecular chemistry'
_journal_page_first 2678
_journal_page_last 2687
_journal_paper_doi 10.1039/c8ob00253c
_journal_volume 16
_journal_year 2018
_chemical_formula_moiety 'C15 H20 N4 O4 S, 2(H2 O)'
_chemical_formula_sum 'C15 H24 N4 O6 S'
_chemical_formula_weight 388.44
_space_group_IT_number 2
_space_group_name_Hall '-P 1'
_space_group_name_H-M_alt 'P -1'
_symmetry_cell_setting triclinic
_symmetry_Int_Tables_number 2
_symmetry_space_group_name_Hall '-P 1'
_symmetry_space_group_name_H-M 'P -1'
_atom_sites_solution_hydrogens mixed
_atom_sites_solution_primary direct
_atom_sites_solution_secondary direct
_audit_creation_date 2017-11-27T14:02:42-00:00
_audit_creation_method 'WinGX routine CIF_UPDATE'
_audit_update_record
;
2017-12-01 deposited with the CCDC.
2018-03-14 downloaded from the CCDC.
;
_cell_angle_alpha 95.807(4)
_cell_angle_beta 94.598(4)
_cell_angle_gamma 98.710(4)
_cell_formula_units_Z 2
_cell_length_a 6.5612(3)
_cell_length_b 9.2289(4)
_cell_length_c 15.5715(7)
_cell_measurement_reflns_used 4590
_cell_measurement_temperature 298(2)
_cell_measurement_theta_max 75.717
_cell_measurement_theta_min 4.865
_cell_measurement_wavelength 1.54184
_cell_volume 922.86(7)
_computing_cell_refinement 'CrysAlisPro 1.171.38.43 (Rigaku OD, 2015)'
_computing_data_collection 'CrysAlisPro 1.171.38.43 (Rigaku OD, 2015)'
_computing_data_reduction 'CrysAlisPro 1.171.38.43 (Rigaku OD, 2015)'
_computing_molecular_graphics 'ORTEP-3 for Windows (Farrugia, 2012)'
_computing_publication_material 'WinGX publication routines (Farrugia, 2012)'
_computing_structure_refinement 'SHELXL-2016/4 (Sheldrick, 2016)'
_computing_structure_solution 'SIR-2014 (Burla et al., 2014)'
_diffrn_ambient_temperature 298(2)
_diffrn_detector 'CCD plate'
_diffrn_detector_area_resol_mean 10.4323
_diffrn_detector_type Ruby
_diffrn_measured_fraction_theta_full 0.997
_diffrn_measured_fraction_theta_max 0.976
_diffrn_measurement_device 'four-circle diffractometer'
_diffrn_measurement_device_type 'Xcalibur, Ruby, Nova'
_diffrn_measurement_method '\w scans'
_diffrn_orient_matrix_type 'CrysAlisPro convention (1999,Acta A55,543-557)'
_diffrn_orient_matrix_UB_11 0.0797653
_diffrn_orient_matrix_UB_12 -0.141107
_diffrn_orient_matrix_UB_13 -0.0348579
_diffrn_orient_matrix_UB_21 -0.0050029
_diffrn_orient_matrix_UB_22 0.0505765
_diffrn_orient_matrix_UB_23 -0.0913389
_diffrn_orient_matrix_UB_31 0.2248874
_diffrn_orient_matrix_UB_32 0.0802006
_diffrn_orient_matrix_UB_33 0.0206286
_diffrn_radiation_monochromator mirror
_diffrn_radiation_probe x-ray
_diffrn_radiation_type CuK\a
_diffrn_radiation_wavelength 1.54184
_diffrn_reflns_av_R_equivalents 0.0309
_diffrn_reflns_av_unetI/netI 0.0489
_diffrn_reflns_Laue_measured_fraction_full 0.997
_diffrn_reflns_Laue_measured_fraction_max 0.976
_diffrn_reflns_limit_h_max 8
_diffrn_reflns_limit_h_min -7
_diffrn_reflns_limit_k_max 11
_diffrn_reflns_limit_k_min -11
_diffrn_reflns_limit_l_max 19
_diffrn_reflns_limit_l_min -18
_diffrn_reflns_number 7824
_diffrn_reflns_point_group_measured_fraction_full 0.997
_diffrn_reflns_point_group_measured_fraction_max 0.976
_diffrn_reflns_theta_full 67.684
_diffrn_reflns_theta_max 75.881
_diffrn_reflns_theta_min 2.866
_diffrn_source 'micro-focus sealed X-ray tube'
_diffrn_source_type 'Nova (Cu) X-ray Source'
_diffrn_standards_number 0
_exptl_absorpt_coefficient_mu 1.918
_exptl_absorpt_correction_T_max 1
_exptl_absorpt_correction_T_min 0.87044
_exptl_absorpt_correction_type multi-scan
_exptl_absorpt_process_details
;
        CrysAlisPro 1.171.38.43 (Rigaku Oxford Diffraction, 2015)
        Empirical absorption correction using spherical harmonics,
 implemented in SCALE3 ABSPACK scaling algorithm.
;
_exptl_crystal_colour 'clear light colourless'
_exptl_crystal_density_diffrn 1.402
_exptl_crystal_density_method 'not measured'
_exptl_crystal_description plate
_exptl_crystal_F_000 414
_exptl_crystal_size_max 0.2
_exptl_crystal_size_mid 0.06
_exptl_crystal_size_min 0.04
_refine_diff_density_max 0.652
_refine_diff_density_min -0.318
_refine_diff_density_rms 0.076
_refine_ls_extinction_method none
_refine_ls_goodness_of_fit_ref 1.001
_refine_ls_hydrogen_treatment mixed
_refine_ls_matrix_type full
_refine_ls_number_constraints 0
_refine_ls_number_parameters 280
_refine_ls_number_reflns 3769
_refine_ls_number_restraints 0
_refine_ls_restrained_S_all 1.001
_refine_ls_R_factor_all 0.0577
_refine_ls_R_factor_gt 0.0537
_refine_ls_shift/su_max 0
_refine_ls_shift/su_mean 0
_refine_ls_structure_factor_coef Fsqd
_refine_ls_weighting_details 'w=1/[\s^2^(Fo^2^)+(0.1092P)^2^+0.1241P] where P=(Fo^2^+2Fc^2^)/3'
_refine_ls_weighting_scheme calc
_refine_ls_wR_factor_gt 0.1453
_refine_ls_wR_factor_ref 0.1531
_reflns_Friedel_coverage 0
_reflns_number_gt 3369
_reflns_number_total 3769
_reflns_threshold_expression 'I > 2\s(I)'
_cod_data_source_file c8ob00253c2.cif
_cod_data_source_block tscjos
_cod_depositor_comments 'Adding full bibliography for 7156156.cif.'
_cod_database_code 7156156

loop_
_symmetry_equiv_pos_as_xyz
'x, y, z'
'-x, -y, -z'

loop_
_atom_site_label
_atom_site_type_symbol
_atom_site_fract_x
_atom_site_fract_y
_atom_site_fract_z
_atom_site_U_iso_or_equiv
_atom_site_adp_type
_atom_site_occupancy
_atom_site_site_symmetry_order
_atom_site_calc_flag
_atom_site_refinement_flags_posn
_atom_site_refinement_flags_adp
C1 C 0.3235(3) 0.5705(2) 0.81749(11) 0.0410(4) Uani 1 1 d . .
C2 C 0.2559(3) 0.6799(2) 0.87032(13) 0.0523(5) Uani 1 1 d . .
C3 C 0.3842(4) 0.7512(3) 0.94234(14) 0.0627(6) Uani 1 1 d . .
H3 H 0.339306 0.82505 0.977653 0.075 Uiso 1 1 calc R U
C4 C 0.5774(4) 0.7142(3) 0.96240(14) 0.0609(5) Uani 1 1 d . .
C5 C 0.6416(3) 0.6040(3) 0.90894(16) 0.0610(5) Uani 1 1 d . .
H5 H 0.77078 0.577451 0.922036 0.073 Uiso 1 1 calc R U
C6 C 0.5165(3) 0.5324(2) 0.83612(14) 0.0509(4) Uani 1 1 d . .
C7 C 0.7179(5) 0.7936(4) 1.03960(19) 0.0916(10) Uani 1 1 d . .
H7A H 0.676307 0.887035 1.056101 0.137 Uiso 1 1 calc R U
H7B H 0.858137 0.80932 1.024757 0.137 Uiso 1 1 calc R U
H7C H 0.708737 0.735025 1.087114 0.137 Uiso 1 1 calc R U
C9 C 0.2157(3) 0.6932(2) 0.63147(11) 0.0402(4) Uani 1 1 d . .
C11 C 0.2531(2) 0.85749(19) 0.51534(11) 0.0375(3) Uani 1 1 d . .
C13 C 0.2992(3) 0.86082(19) 0.42859(11) 0.0412(4) Uani 1 1 d . .
C16 C 0.2817(3) 1.1128(2) 0.25585(12) 0.0467(4) Uani 1 1 d . .
H16A H 0.407235 1.166383 0.23798 0.056 Uiso 1 1 calc R U
H16B H 0.219051 1.18092 0.29296 0.056 Uiso 1 1 calc R U
C17 C 0.1333(3) 1.0503(2) 0.17712(14) 0.0543(5) Uani 1 1 d . .
H17A H 0.002749 1.006196 0.195728 0.065 Uiso 1 1 calc R U
H17B H 0.106553 1.12959 0.143555 0.065 Uiso 1 1 calc R U
C18 C 0.2525(5) 0.8249(2) 0.17206(15) 0.0640(6) Uani 1 1 d . .
H18A H 0.302887 0.750111 0.134833 0.077 Uiso 1 1 calc R U
H18B H 0.124567 0.780042 0.192425 0.077 Uiso 1 1 calc R U
C19 C 0.4107(5) 0.8805(3) 0.24857(13) 0.0654(6) Uani 1 1 d . .
H19A H 0.43501 0.799657 0.281297 0.079 Uiso 1 1 calc R U
H19B H 0.540874 0.922209 0.228635 0.079 Uiso 1 1 calc R U
N8 N 0.2469(2) 0.55379(17) 0.64125(10) 0.0430(3) Uani 1 1 d . .
N10 N 0.2642(2) 0.72790(17) 0.54912(10) 0.0414(3) Uani 1 1 d . .
N12 N 0.2029(2) 0.96978(17) 0.56464(10) 0.0422(3) Uani 1 1 d . .
C14 C 0.2817(3) 0.97832(19) 0.38324(11) 0.0381(3) Uani 1 1 d . .
N15 N 0.3317(3) 0.99259(19) 0.30318(10) 0.0478(4) Uani 1 1 d . .
O1 O 0.2102(3) 0.33161(15) 0.71268(10) 0.0571(4) Uani 1 1 d . .
O2 O -0.0446(2) 0.49595(18) 0.73651(9) 0.0544(4) Uani 1 1 d . .
O3 O 0.1573(2) 0.78346(16) 0.68368(9) 0.0512(3) Uani 1 1 d . .
O4 O 0.2135(3) 0.94218(17) 0.12394(9) 0.0561(4) Uani 1 1 d . .
O6 O 0.7696(3) 0.73475(17) 0.48190(13) 0.0610(4) Uani 1 1 d . .
O5 O 0.6678(2) 0.51373(17) 0.59178(10) 0.0533(3) Uani 1 1 d . .
S1 S 0.16696(6) 0.48040(5) 0.72407(3) 0.04182(17) Uani 1 1 d . .
H2 H 0.118(5) 0.703(3) 0.8611(19) 0.069(8) Uiso 1 1 d . .
H6 H 0.563(4) 0.459(3) 0.7977(19) 0.064(7) Uiso 1 1 d . .
H6A H 0.792(5) 0.698(4) 0.439(2) 0.072(9) Uiso 1 1 d . .
H6B H 0.745(5) 0.678(4) 0.515(2) 0.083(11) Uiso 1 1 d . .
H5A H 0.544(6) 0.523(4) 0.610(2) 0.083(10) Uiso 1 1 d . .
H5B H 0.754(5) 0.522(3) 0.636(2) 0.062(7) Uiso 1 1 d . .
H10 H 0.297(3) 0.656(2) 0.5127(14) 0.036(5) Uiso 1 1 d . .
H12A H 0.201(4) 1.056(3) 0.5463(18) 0.060(7) Uiso 1 1 d . .
H13 H 0.343(4) 0.774(3) 0.4023(16) 0.050(6) Uiso 1 1 d . .
H14 H 0.231(4) 1.060(3) 0.4069(18) 0.059(7) Uiso 1 1 d . .
H12B H 0.179(4) 0.964(3) 0.6196(19) 0.057(7) Uiso 1 1 d . .

loop_
_atom_site_aniso_label
_atom_site_aniso_U_11
_atom_site_aniso_U_22
_atom_site_aniso_U_33
_atom_site_aniso_U_23
_atom_site_aniso_U_13
_atom_site_aniso_U_12
C1 0.0458(8) 0.0428(8) 0.0361(8) 0.0089(6) 0.0063(6) 0.0085(7)
C2 0.0589(11) 0.0586(11) 0.0428(10) 0.0047(8) 0.0093(8) 0.0192(9)
C3 0.0828(15) 0.0622(13) 0.0424(10) -0.0029(9) 0.0121(10) 0.0124(11)
C4 0.0672(13) 0.0687(13) 0.0414(10) 0.0104(9) 0.0008(9) -0.0066(10)
C5 0.0497(10) 0.0721(14) 0.0604(12) 0.0168(10) -0.0035(9) 0.0057(9)
C6 0.0510(10) 0.0525(10) 0.0513(10) 0.0070(8) 0.0042(8) 0.0143(8)
C7 0.096(2) 0.109(2) 0.0541(14) 0.0028(15) -0.0105(14) -0.0224(18)
C9 0.0388(7) 0.0467(9) 0.0365(8) 0.0058(7) 0.0048(6) 0.0105(6)
C11 0.0353(7) 0.0408(8) 0.0364(8) 0.0041(6) 0.0018(6) 0.0068(6)
C13 0.0492(9) 0.0406(8) 0.0349(8) 0.0028(6) 0.0056(6) 0.0112(7)
C16 0.0602(10) 0.0384(8) 0.0440(9) 0.0090(7) 0.0092(8) 0.0105(7)
C17 0.0598(11) 0.0579(11) 0.0490(10) 0.0104(8) 0.0022(8) 0.0206(9)
C18 0.1018(18) 0.0436(10) 0.0501(11) 0.0037(8) 0.0207(11) 0.0167(11)
C19 0.1004(17) 0.0736(14) 0.0373(9) 0.0119(9) 0.0168(10) 0.0530(13)
N8 0.0519(8) 0.0455(8) 0.0345(7) 0.0065(6) 0.0070(6) 0.0146(6)
N10 0.0492(8) 0.0435(8) 0.0348(7) 0.0056(6) 0.0084(6) 0.0144(6)
N12 0.0487(8) 0.0404(8) 0.0381(8) 0.0031(6) 0.0061(6) 0.0094(6)
C14 0.0404(8) 0.0395(8) 0.0336(8) 0.0008(6) 0.0033(6) 0.0066(6)
N15 0.0644(9) 0.0497(8) 0.0356(7) 0.0075(6) 0.0094(6) 0.0246(7)
O1 0.0781(10) 0.0393(7) 0.0534(8) 0.0059(6) 0.0033(7) 0.0095(6)
O2 0.0452(7) 0.0681(9) 0.0502(8) 0.0127(6) 0.0052(6) 0.0059(6)
O3 0.0696(8) 0.0502(7) 0.0396(7) 0.0073(5) 0.0165(6) 0.0210(6)
O4 0.0728(9) 0.0570(8) 0.0393(7) 0.0045(6) 0.0023(6) 0.0151(7)
O6 0.0819(11) 0.0404(7) 0.0585(10) -0.0054(7) 0.0119(8) 0.0076(7)
O5 0.0516(8) 0.0568(8) 0.0524(8) 0.0054(6) 0.0025(6) 0.0132(6)
S1 0.0464(3) 0.0418(3) 0.0378(3) 0.00628(17) 0.00466(17) 0.00717(17)

loop_
_atom_type_symbol
_atom_type_description
_atom_type_scat_dispersion_real
_atom_type_scat_dispersion_imag
_atom_type_scat_source
C C 0.0181 0.0091 'International Tables Vol C Tables 4.2.6.8 and 6.1.1.4'
H H 0 0 'International Tables Vol C Tables 4.2.6.8 and 6.1.1.4'
N N 0.0311 0.018 'International Tables Vol C Tables 4.2.6.8 and 6.1.1.4'
O O 0.0492 0.0322 'International Tables Vol C Tables 4.2.6.8 and 6.1.1.4'
S S 0.3331 0.5567 'International Tables Vol C Tables 4.2.6.8 and 6.1.1.4'

loop_
_geom_angle_atom_site_label_1
_geom_angle_atom_site_label_2
_geom_angle_atom_site_label_3
_geom_angle
C6 C1 C2 120.40(18)
C6 C1 S1 118.98(15)
C2 C1 S1 120.61(15)
C1 C2 C3 119.4(2)
C1 C2 H2 121.7(18)
C3 C2 H2 118.7(18)
C4 C3 C2 121.2(2)
C4 C3 H3 119.4
C2 C3 H3 119.4
C3 C4 C5 118.6(2)
C3 C4 C7 121.1(3)
C5 C4 C7 120.4(3)
C4 C5 C6 121.2(2)
C4 C5 H5 119.4
C6 C5 H5 119.4
C1 C6 C5 119.3(2)
C1 C6 H6 119.3(17)
C5 C6 H6 121.4(17)
C4 C7 H7A 109.5
C4 C7 H7B 109.5
H7A C7 H7B 109.5
C4 C7 H7C 109.5
H7A C7 H7C 109.5
H7B C7 H7C 109.5
O3 C9 N8 128.74(17)
O3 C9 N10 121.40(16)
N8 C9 N10 109.85(15)
N12 C11 N10 119.29(16)
N12 C11 C13 124.79(16)
N10 C11 C13 115.92(15)
C14 C13 C11 123.31(16)
C14 C13 H13 121.0(15)
C11 C13 H13 115.7(15)
N15 C16 C17 109.18(16)
N15 C16 H16A 109.8
C17 C16 H16A 109.8
N15 C16 H16B 109.8
C17 C16 H16B 109.8
H16A C16 H16B 108.3
O4 C17 C16 111.65(17)
O4 C17 H17A 109.3
C16 C17 H17A 109.3
O4 C17 H17B 109.3
C16 C17 H17B 109.3
H17A C17 H17B 108
O4 C18 C19 110.76(18)
O4 C18 H18A 109.5
C19 C18 H18A 109.5
O4 C18 H18B 109.5
C19 C18 H18B 109.5
H18A C18 H18B 108.1
N15 C19 C18 108.37(19)
N15 C19 H19A 110
C18 C19 H19A 110
N15 C19 H19B 110
C18 C19 H19B 110
H19A C19 H19B 108.4
C9 N8 S1 118.69(13)
C11 N10 C9 127.27(15)
C11 N10 H10 115.3(14)
C9 N10 H10 117.3(14)
C11 N12 H12A 122.0(18)
C11 N12 H12B 121.8(18)
H12A N12 H12B 116(3)
N15 C14 C13 126.78(16)
N15 C14 H14 111.7(17)
C13 C14 H14 121.6(17)
C14 N15 C19 124.32(17)
C14 N15 C16 122.72(15)
C19 N15 C16 112.29(16)
C18 O4 C17 109.98(15)
H6A O6 H6B 113(3)
H5A O5 H5B 108(3)
O1 S1 O2 116.11(10)
O1 S1 N8 105.12(9)
O2 S1 N8 112.75(8)
O1 S1 C1 106.72(9)
O2 S1 C1 107.44(9)
N8 S1 C1 108.35(8)

loop_
_geom_bond_atom_site_label_1
_geom_bond_atom_site_label_2
_geom_bond_distance
C1 C6 1.381(3)
C1 C2 1.385(3)
C1 S1 1.7660(18)
C2 C3 1.390(3)
C2 H2 0.96(3)
C3 C4 1.382(4)
C3 H3 0.93
C4 C5 1.386(4)
C4 C7 1.507(3)
C5 C6 1.390(3)
C5 H5 0.93
C6 H6 0.96(3)
C7 H7A 0.96
C7 H7B 0.96
C7 H7C 0.96
C9 O3 1.229(2)
C9 N8 1.355(2)
C9 N10 1.402(2)
C11 N12 1.324(2)
C11 N10 1.364(2)
C11 C13 1.410(2)
C13 C14 1.367(2)
C13 H13 0.95(3)
C16 N15 1.456(2)
C16 C17 1.510(3)
C16 H16A 0.97
C16 H16B 0.97
C17 O4 1.421(3)
C17 H17A 0.97
C17 H17B 0.97
C18 O4 1.420(3)
C18 C19 1.509(4)
C18 H18A 0.97
C18 H18B 0.97
C19 N15 1.456(2)
C19 H19A 0.97
C19 H19B 0.97
N8 S1 1.6045(15)
N10 H10 0.89(2)
N12 H12A 0.87(3)
N12 H12B 0.89(3)
C14 N15 1.329(2)
C14 H14 0.92(3)
O1 S1 1.4403(15)
O2 S1 1.4434(15)
O6 H6A 0.76(4)
O6 H6B 0.78(4)
O5 H5A 0.90(4)
O5 H5B 0.85(3)

loop_
_geom_torsion_atom_site_label_1
_geom_torsion_atom_site_label_2
_geom_torsion_atom_site_label_3
_geom_torsion_atom_site_label_4
_geom_torsion
C6 C1 C2 C3 0.0(3)
S1 C1 C2 C3 -178.58(17)
C1 C2 C3 C4 -0.4(3)
C2 C3 C4 C5 0.1(4)
C2 C3 C4 C7 178.9(2)
C3 C4 C5 C6 0.6(4)
C7 C4 C5 C6 -178.2(2)
C2 C1 C6 C5 0.7(3)
S1 C1 C6 C5 179.26(16)
C4 C5 C6 C1 -1.0(3)
N12 C11 C13 C14 -5.2(3)
N10 C11 C13 C14 175.43(16)
N15 C16 C17 O4 -55.4(2)
O4 C18 C19 N15 59.0(3)
O3 C9 N8 S1 10.8(3)
N10 C9 N8 S1 -170.20(12)
N12 C11 N10 C9 4.2(3)
C13 C11 N10 C9 -176.37(16)
O3 C9 N10 C11 -0.8(3)
N8 C9 N10 C11 -179.88(16)
C11 C13 C14 N15 176.43(17)
C13 C14 N15 C19 1.6(3)
C13 C14 N15 C16 171.47(18)
C18 C19 N15 C14 114.3(2)
C18 C19 N15 C16 -56.5(3)
C17 C16 N15 C14 -116.2(2)
C17 C16 N15 C19 54.8(2)
C19 C18 O4 C17 -61.0(2)
C16 C17 O4 C18 59.2(2)
C9 N8 S1 O1 176.32(14)
C9 N8 S1 O2 48.90(17)
C9 N8 S1 C1 -69.88(15)
C6 C1 S1 O1 33.42(18)
C2 C1 S1 O1 -147.98(16)
C6 C1 S1 O2 158.59(16)
C2 C1 S1 O2 -22.81(18)
C6 C1 S1 N8 -79.32(17)
C2 C1 S1 N8 99.28(17)
